data_7116455
loop_
_publ_author_name
'Stephen J. Murray'
'Hasim Ibrahim'

_publ_section_title
;
 Asymmetric Kita spirolactonisation catalysed by
 anti-dimethanoanthracene-based iodoarenes
;
_journal_name_full Chem.Commun.
_journal_page_first 2376
_journal_paper_doi 10.1039/C4cc09724F
_journal_volume 51
_journal_year 2015
_chemical_formula_sum 'C16 H17 I'
_chemical_formula_weight 336.20
_chemical_name_systematic (+/-)-9-Iodo-1,2,3,4,5,6,7,8-octahydro-1,4;5,8-anti-dimethanoanthracene
_chemical_properties_physical Light-sensitive
_space_group_IT_number 14
_symmetry_cell_setting monoclinic
_symmetry_space_group_name_Hall '-P 2yn'
_symmetry_space_group_name_H-M 'P 1 21/n 1'
_atom_sites_solution_hydrogens geom
_atom_sites_solution_primary direct
_atom_sites_solution_secondary difmap
_audit_creation_method SHELXL-97
_audit_update_record
;
2014-12-17 deposited with the CCDC.
2014-12-22 downloaded from the CCDC.
;
_cell_angle_alpha 90.00
_cell_angle_beta 101.441(2)
_cell_angle_gamma 90.00
_cell_formula_units_Z 8
_cell_length_a 10.6651(12)
_cell_length_b 14.1041(16)
_cell_length_c 17.531(2)
_cell_measurement_reflns_used 9936
_cell_measurement_temperature 100(2)
_cell_measurement_theta_max 28.30
_cell_measurement_theta_min 2.37
_cell_volume 2584.6(5)
_computing_cell_refinement 'Bruker SMART'
_computing_data_collection 'Bruker SMART'
_computing_data_reduction 'Bruker SAINT'
_computing_molecular_graphics 'Bruker SHELXTL'
_computing_publication_material 'Bruker SHELXTL'
_computing_structure_refinement 'SHELXL-97 (Sheldrick, 1997)'
_computing_structure_solution 'SHELXS-97 (Sheldrick, 1990)'
_diffrn_ambient_temperature 100(2)
_diffrn_measured_fraction_theta_full 0.996
_diffrn_measured_fraction_theta_max 0.996
_diffrn_measurement_device_type 'CCD area detector'
_diffrn_measurement_method 'phi and omega scans'
_diffrn_radiation_monochromator graphite
_diffrn_radiation_source 'fine-focus sealed tube'
_diffrn_radiation_type MoK\a
_diffrn_radiation_wavelength 0.71073
_diffrn_reflns_av_R_equivalents 0.0383
_diffrn_reflns_av_sigmaI/netI 0.0347
_diffrn_reflns_limit_h_max 14
_diffrn_reflns_limit_h_min -14
_diffrn_reflns_limit_k_max 18
_diffrn_reflns_limit_k_min -18
_diffrn_reflns_limit_l_max 23
_diffrn_reflns_limit_l_min -23
_diffrn_reflns_number 25474
_diffrn_reflns_theta_full 28.33
_diffrn_reflns_theta_max 28.33
_diffrn_reflns_theta_min 1.87
_exptl_absorpt_coefficient_mu 2.453
_exptl_absorpt_correction_T_max 0.9300
_exptl_absorpt_correction_T_min 0.6389
_exptl_absorpt_correction_type multi-scan
_exptl_absorpt_process_details SADABS
_exptl_crystal_colour colourless
_exptl_crystal_density_diffrn 1.728
_exptl_crystal_density_method 'not measured'
_exptl_crystal_description needle
_exptl_crystal_F_000 1328
_exptl_crystal_recrystallization_method 'Re-crystallisation from solvent: CH2Cl2/MeOH'
_exptl_crystal_size_max 0.60
_exptl_crystal_size_mid 0.03
_exptl_crystal_size_min 0.03
_refine_diff_density_max 1.480
_refine_diff_density_min -0.941
_refine_diff_density_rms 0.133
_refine_ls_extinction_method none
_refine_ls_goodness_of_fit_ref 1.054
_refine_ls_hydrogen_treatment constr
_refine_ls_matrix_type full
_refine_ls_number_parameters 307
_refine_ls_number_reflns 6419
_refine_ls_number_restraints 0
_refine_ls_restrained_S_all 1.054
_refine_ls_R_factor_all 0.0364
_refine_ls_R_factor_gt 0.0293
_refine_ls_shift/su_max 0.002
_refine_ls_shift/su_mean 0.000
_refine_ls_structure_factor_coef Fsqd
_refine_ls_weighting_details 'calc w=1/[\s^2^(Fo^2^)+(0.0407P)^2^+1.0264P] where P=(Fo^2^+2Fc^2^)/3'
_refine_ls_weighting_scheme calc
_refine_ls_wR_factor_gt 0.0697
_refine_ls_wR_factor_ref 0.0721
_reflns_number_gt 5569
_reflns_number_total 6419
_reflns_threshold_expression >2sigma(I)
_cod_data_source_file c4cc09724f2.cif
_cod_data_source_block has02
_cod_original_sg_symbol_H-M P2(1)/n
_cod_database_code 7116455

loop_
_symmetry_equiv_pos_as_xyz
'x, y, z'
'-x+1/2, y+1/2, -z+1/2'
'-x, -y, -z'
'x-1/2, -y-1/2, z-1/2'

loop_
_atom_site_label
_atom_site_type_symbol
_atom_site_fract_x
_atom_site_fract_y
_atom_site_fract_z
_atom_site_U_iso_or_equiv
_atom_site_adp_type
_atom_site_occupancy
_atom_site_symmetry_multiplicity
_atom_site_calc_flag
_atom_site_refinement_flags
I1 I 0.327979(16) 0.644404(12) 0.340842(10) 0.01319(6) Uani 1 1 d .
C1 C 0.3656(2) 0.50894(18) 0.30018(14) 0.0094(5) Uani 1 1 d .
C2 C 0.4269(2) 0.49969(18) 0.23783(15) 0.0104(5) Uani 1 1 d .
C3 C 0.4662(2) 0.56933(18) 0.18165(14) 0.0110(5) Uani 1 1 d .
H3 H 0.4815 0.6358 0.2010 0.013 Uiso 1 1 calc R
C4 C 0.3681(2) 0.55729(18) 0.10344(15) 0.0125(5) Uani 1 1 d .
H4A H 0.3808 0.6063 0.0652 0.015 Uiso 1 1 calc R
H4B H 0.2791 0.5610 0.1117 0.015 Uiso 1 1 calc R
C5 C 0.3988(2) 0.45624(19) 0.07569(15) 0.0130(5) Uani 1 1 d .
H5A H 0.3241 0.4135 0.0718 0.016 Uiso 1 1 calc R
H5B H 0.4249 0.4589 0.0246 0.016 Uiso 1 1 calc R
C6 C 0.5113(2) 0.42310(19) 0.14073(15) 0.0117(5) Uani 1 1 d .
H6 H 0.5636 0.3694 0.1267 0.014 Uiso 1 1 calc R
C7 C 0.4556(2) 0.40873(19) 0.21250(15) 0.0106(5) Uani 1 1 d .
C8 C 0.5833(2) 0.51732(19) 0.16150(15) 0.0123(5) Uani 1 1 d .
H8A H 0.6132 0.5460 0.1167 0.015 Uiso 1 1 calc R
H8B H 0.6552 0.5116 0.2066 0.015 Uiso 1 1 calc R
C9 C 0.4242(2) 0.32712(19) 0.24854(15) 0.0113(5) Uani 1 1 d .
H9 H 0.4452 0.2660 0.2320 0.014 Uiso 1 1 calc R
C10 C 0.3608(2) 0.33829(18) 0.30980(15) 0.0112(5) Uani 1 1 d .
C11 C 0.3177(2) 0.26709(19) 0.36380(15) 0.0120(5) Uani 1 1 d .
H11 H 0.3043 0.2009 0.3433 0.014 Uiso 1 1 calc R
C12 C 0.4086(3) 0.2776(2) 0.44435(15) 0.0150(5) Uani 1 1 d .
H12A H 0.3922 0.2275 0.4807 0.018 Uiso 1 1 calc R
H12B H 0.4993 0.2745 0.4393 0.018 Uiso 1 1 calc R
C13 C 0.3752(3) 0.3770(2) 0.47258(16) 0.0153(5) Uani 1 1 d .
H13A H 0.4503 0.4197 0.4801 0.018 Uiso 1 1 calc R
H13B H 0.3437 0.3726 0.5219 0.018 Uiso 1 1 calc R
C14 C 0.2678(2) 0.41210(19) 0.40481(15) 0.0123(5) Uani 1 1 d .
H14 H 0.2135 0.4652 0.4177 0.015 Uiso 1 1 calc R
C15 C 0.3307(2) 0.42815(19) 0.33573(14) 0.0104(5) Uani 1 1 d .
C16 C 0.1975(3) 0.31778(19) 0.38024(16) 0.0145(5) Uani 1 1 d .
H16A H 0.1631 0.2878 0.4229 0.017 Uiso 1 1 calc R
H16B H 0.1292 0.3243 0.3332 0.017 Uiso 1 1 calc R
I2 I 0.751490(16) 0.703072(12) 0.307354(10) 0.01452(6) Uani 1 1 d .
C17 C 0.6656(2) 0.82822(19) 0.25620(15) 0.0104(5) Uani 1 1 d .
C18 C 0.6865(2) 0.85780(18) 0.18425(16) 0.0116(5) Uani 1 1 d .
C19 C 0.7589(3) 0.8159(2) 0.12662(15) 0.0145(5) Uani 1 1 d .
H19 H 0.8298 0.7713 0.1486 0.017 Uiso 1 1 calc R
C20 C 0.6560(3) 0.7769(2) 0.05834(16) 0.0176(6) Uani 1 1 d .
H20A H 0.6959 0.7404 0.0211 0.021 Uiso 1 1 calc R
H20B H 0.5939 0.7358 0.0778 0.021 Uiso 1 1 calc R
C21 C 0.5907(3) 0.8683(2) 0.02008(16) 0.0171(6) Uani 1 1 d .
H21A H 0.4983 0.8689 0.0215 0.020 Uiso 1 1 calc R
H21B H 0.6011 0.8741 -0.0346 0.020 Uiso 1 1 calc R
C22 C 0.6628(2) 0.94892(19) 0.07121(15) 0.0134(5) Uani 1 1 d .
H22 H 0.6546 1.0136 0.0473 0.016 Uiso 1 1 calc R
C23 C 0.6280(2) 0.94131(19) 0.15037(15) 0.0123(5) Uani 1 1 d .
C24 C 0.7992(3) 0.9074(2) 0.08902(16) 0.0167(6) Uani 1 1 d .
H24A H 0.8600 0.9467 0.1260 0.020 Uiso 1 1 calc R
H24B H 0.8335 0.8948 0.0415 0.020 Uiso 1 1 calc R
C25 C 0.5511(2) 0.99640(18) 0.18716(15) 0.0118(5) Uani 1 1 d .
H25 H 0.5117 1.0525 0.1638 0.014 Uiso 1 1 calc R
C26 C 0.5334(2) 0.96643(18) 0.25979(15) 0.0112(5) Uani 1 1 d .
C27 C 0.4662(2) 1.01141(19) 0.31905(15) 0.0134(5) Uani 1 1 d .
H27 H 0.3983 1.0588 0.2982 0.016 Uiso 1 1 calc R
C28 C 0.5738(3) 1.0465(2) 0.38659(16) 0.0161(6) Uani 1 1 d .
H28A H 0.6384 1.0844 0.3665 0.019 Uiso 1 1 calc R
H28B H 0.5383 1.0852 0.4244 0.019 Uiso 1 1 calc R
C29 C 0.6324(3) 0.95264(19) 0.42412(15) 0.0150(5) Uani 1 1 d .
H29A H 0.7243 0.9479 0.4222 0.018 Uiso 1 1 calc R
H29B H 0.6223 0.9476 0.4789 0.018 Uiso 1 1 calc R
C30 C 0.5535(2) 0.87530(19) 0.37289(15) 0.0122(5) Uani 1 1 d .
H30 H 0.5576 0.8103 0.3959 0.015 Uiso 1 1 calc R
C31 C 0.5885(2) 0.88275(18) 0.29373(15) 0.0106(5) Uani 1 1 d .
C32 C 0.4207(2) 0.9222(2) 0.35619(15) 0.0150(5) Uani 1 1 d .
H32A H 0.3566 0.8853 0.3193 0.018 Uiso 1 1 calc R
H32B H 0.3883 0.9363 0.4041 0.018 Uiso 1 1 calc R

loop_
_atom_site_aniso_label
_atom_site_aniso_U_11
_atom_site_aniso_U_22
_atom_site_aniso_U_33
_atom_site_aniso_U_23
_atom_site_aniso_U_13
_atom_site_aniso_U_12
I1 0.01558(9) 0.01143(9) 0.01269(9) -0.00178(6) 0.00315(7) 0.00187(6)
C1 0.0073(11) 0.0107(12) 0.0093(11) -0.0038(9) -0.0006(9) 0.0020(9)
C2 0.0073(11) 0.0136(12) 0.0101(12) 0.0013(10) 0.0011(9) -0.0013(9)
C3 0.0108(12) 0.0112(12) 0.0108(12) -0.0009(10) 0.0016(10) -0.0011(9)
C4 0.0123(12) 0.0133(12) 0.0113(12) 0.0012(10) 0.0011(10) 0.0002(10)
C5 0.0113(12) 0.0188(13) 0.0094(12) 0.0000(10) 0.0037(10) 0.0005(10)
C6 0.0100(12) 0.0140(13) 0.0120(12) -0.0002(10) 0.0047(10) 0.0001(10)
C7 0.0067(11) 0.0157(13) 0.0091(11) 0.0006(10) 0.0010(9) 0.0021(10)
C8 0.0101(12) 0.0153(13) 0.0122(12) 0.0024(10) 0.0034(10) -0.0006(10)
C9 0.0092(12) 0.0124(12) 0.0121(12) -0.0001(10) 0.0018(10) 0.0009(10)
C10 0.0091(12) 0.0117(12) 0.0117(12) 0.0023(10) -0.0005(10) -0.0008(9)
C11 0.0127(12) 0.0123(12) 0.0118(12) 0.0021(10) 0.0045(10) 0.0003(10)
C12 0.0166(13) 0.0166(13) 0.0120(13) 0.0023(10) 0.0031(11) 0.0026(11)
C13 0.0163(13) 0.0189(14) 0.0110(12) 0.0005(10) 0.0036(10) 0.0020(11)
C14 0.0128(12) 0.0135(12) 0.0119(12) 0.0009(10) 0.0057(10) 0.0004(10)
C15 0.0083(11) 0.0146(13) 0.0083(11) -0.0010(10) 0.0013(9) 0.0007(9)
C16 0.0131(13) 0.0176(13) 0.0139(13) 0.0040(11) 0.0053(10) -0.0005(10)
I2 0.01279(9) 0.01253(9) 0.01689(10) 0.00244(6) -0.00033(7) 0.00152(6)
C17 0.0082(11) 0.0117(12) 0.0099(12) 0.0018(10) -0.0017(9) -0.0017(9)
C18 0.0067(11) 0.0158(13) 0.0123(12) -0.0025(10) 0.0020(10) -0.0006(9)
C19 0.0126(12) 0.0197(14) 0.0124(13) -0.0003(11) 0.0052(10) 0.0031(11)
C20 0.0192(14) 0.0206(14) 0.0129(13) -0.0045(11) 0.0031(11) -0.0011(11)
C21 0.0113(12) 0.0293(16) 0.0098(13) -0.0012(11) 0.0003(10) 0.0006(11)
C22 0.0121(12) 0.0163(13) 0.0119(12) 0.0025(10) 0.0027(10) -0.0001(10)
C23 0.0107(12) 0.0154(13) 0.0106(12) 0.0011(10) 0.0016(10) -0.0016(10)
C24 0.0126(12) 0.0243(15) 0.0146(13) 0.0010(11) 0.0059(10) -0.0003(11)
C25 0.0099(11) 0.0110(12) 0.0137(12) 0.0008(10) 0.0003(10) 0.0002(9)
C26 0.0074(11) 0.0130(12) 0.0127(12) -0.0014(10) 0.0008(10) -0.0008(9)
C27 0.0105(12) 0.0153(13) 0.0144(13) -0.0015(10) 0.0030(10) 0.0012(10)
C28 0.0159(13) 0.0181(14) 0.0146(13) -0.0040(11) 0.0034(11) -0.0016(11)
C29 0.0143(13) 0.0203(14) 0.0103(12) -0.0017(11) 0.0017(10) -0.0003(11)
C30 0.0100(12) 0.0157(13) 0.0113(12) 0.0005(10) 0.0030(10) -0.0004(10)
C31 0.0078(11) 0.0135(12) 0.0093(12) -0.0015(10) -0.0011(9) -0.0020(10)
C32 0.0112(12) 0.0222(14) 0.0123(12) -0.0011(11) 0.0041(10) -0.0016(10)

loop_
_atom_type_symbol
_atom_type_description
_atom_type_scat_dispersion_real
_atom_type_scat_dispersion_imag
_atom_type_scat_source
C C 0.0033 0.0016 'International Tables Vol C Tables 4.2.6.8 and 6.1.1.4'
H H 0.0000 0.0000 'International Tables Vol C Tables 4.2.6.8 and 6.1.1.4'
I I -0.4742 1.8119 'International Tables Vol C Tables 4.2.6.8 and 6.1.1.4'

loop_
_geom_angle_atom_site_label_1
_geom_angle_atom_site_label_2
_geom_angle_atom_site_label_3
_geom_angle
C15 C1 C2 119.2(2)
C15 C1 I1 120.54(18)
C2 C1 I1 120.24(19)
C1 C2 C7 120.0(2)
C1 C2 C3 133.6(2)
C7 C2 C3 106.3(2)
C2 C3 C8 100.5(2)
C2 C3 C4 106.2(2)
C8 C3 C4 100.3(2)
C2 C3 H3 115.9
C8 C3 H3 115.9
C4 C3 H3 115.9
C3 C4 C5 103.2(2)
C3 C4 H4A 111.1
C5 C4 H4A 111.1
C3 C4 H4B 111.1
C5 C4 H4B 111.1
H4A C4 H4B 109.1
C6 C5 C4 103.0(2)
C6 C5 H5A 111.2
C4 C5 H5A 111.2
C6 C5 H5B 111.2
C4 C5 H5B 111.2
H5A C5 H5B 109.1
C7 C6 C8 100.3(2)
C7 C6 C5 106.1(2)
C8 C6 C5 100.9(2)
C7 C6 H6 115.8
C8 C6 H6 115.8
C5 C6 H6 115.8
C9 C7 C2 121.6(2)
C9 C7 C6 131.5(2)
C2 C7 C6 106.6(2)
C6 C8 C3 94.36(19)
C6 C8 H8A 112.9
C3 C8 H8A 112.9
C6 C8 H8B 112.9
C3 C8 H8B 112.9
H8A C8 H8B 110.3
C7 C9 C10 117.2(2)
C7 C9 H9 121.4
C10 C9 H9 121.4
C9 C10 C15 122.0(2)
C9 C10 C11 131.6(2)
C15 C10 C11 106.2(2)
C10 C11 C16 100.1(2)
C10 C11 C12 107.1(2)
C16 C11 C12 100.2(2)
C10 C11 H11 115.7
C16 C11 H11 115.7
C12 C11 H11 115.7
C13 C12 C11 103.6(2)
C13 C12 H12A 111.0
C11 C12 H12A 111.0
C13 C12 H12B 111.0
C11 C12 H12B 111.0
H12A C12 H12B 109.0
C12 C13 C14 103.0(2)
C12 C13 H13A 111.2
C14 C13 H13A 111.2
C12 C13 H13B 111.2
C14 C13 H13B 111.2
H13A C13 H13B 109.1
C15 C14 C16 100.0(2)
C15 C14 C13 106.4(2)
C16 C14 C13 100.5(2)
C15 C14 H14 115.9
C16 C14 H14 115.9
C13 C14 H14 115.9
C1 C15 C10 119.9(2)
C1 C15 C14 133.2(2)
C10 C15 C14 106.8(2)
C11 C16 C14 94.3(2)
C11 C16 H16A 112.9
C14 C16 H16A 112.9
C11 C16 H16B 112.9
C14 C16 H16B 112.9
H16A C16 H16B 110.3
C31 C17 C18 118.9(2)
C31 C17 I2 120.84(19)
C18 C17 I2 120.30(19)
C17 C18 C23 119.8(2)
C17 C18 C19 133.4(2)
C23 C18 C19 106.7(2)
C18 C19 C24 100.4(2)
C18 C19 C20 106.1(2)
C24 C19 C20 100.4(2)
C18 C19 H19 115.9
C24 C19 H19 115.9
C20 C19 H19 115.9
C21 C20 C19 103.0(2)
C21 C20 H20A 111.2
C19 C20 H20A 111.2
C21 C20 H20B 111.2
C19 C20 H20B 111.2
H20A C20 H20B 109.1
C20 C21 C22 103.3(2)
C20 C21 H21A 111.1
C22 C21 H21A 111.1
C20 C21 H21B 111.1
C22 C21 H21B 111.1
H21A C21 H21B 109.1
C23 C22 C24 100.4(2)
C23 C22 C21 107.1(2)
C24 C22 C21 100.3(2)
C23 C22 H22 115.6
C24 C22 H22 115.6
C21 C22 H22 115.6
C25 C23 C18 121.9(2)
C25 C23 C22 131.9(2)
C18 C23 C22 106.1(2)
C22 C24 C19 94.2(2)
C22 C24 H24A 112.9
C19 C24 H24A 112.9
C22 C24 H24B 112.9
C19 C24 H24B 112.9
H24A C24 H24B 110.3
C23 C25 C26 117.3(2)
C23 C25 H25 121.4
C26 C25 H25 121.4
C25 C26 C31 121.7(2)
C25 C26 C27 132.1(2)
C31 C26 C27 106.1(2)
C26 C27 C32 100.4(2)
C26 C27 C28 106.1(2)
C32 C27 C28 100.7(2)
C26 C27 H27 115.9
C32 C27 H27 115.9
C28 C27 H27 115.9
C29 C28 C27 103.0(2)
C29 C28 H28A 111.2
C27 C28 H28A 111.2
C29 C28 H28B 111.2
C27 C28 H28B 111.2
H28A C28 H28B 109.1
C30 C29 C28 103.2(2)
C30 C29 H29A 111.1
C28 C29 H29A 111.1
C30 C29 H29B 111.1
C28 C29 H29B 111.1
H29A C29 H29B 109.1
C31 C30 C32 100.4(2)
C31 C30 C29 106.2(2)
C32 C30 C29 100.4(2)
C31 C30 H30 115.9
C32 C30 H30 115.9
C29 C30 H30 115.9
C17 C31 C26 120.4(2)
C17 C31 C30 132.6(2)
C26 C31 C30 106.9(2)
C27 C32 C30 94.4(2)
C27 C32 H32A 112.9
C30 C32 H32A 112.9
C27 C32 H32B 112.9
C30 C32 H32B 112.9
H32A C32 H32B 110.3

loop_
_geom_bond_atom_site_label_1
_geom_bond_atom_site_label_2
_geom_bond_distance
I1 C1 2.106(2)
C1 C15 1.385(4)
C1 C2 1.386(3)
C2 C7 1.411(4)
C2 C3 1.508(3)
C3 C8 1.548(3)
C3 C4 1.560(3)
C3 H3 1.0000
C4 C5 1.561(4)
C4 H4A 0.9900
C4 H4B 0.9900
C5 C6 1.554(4)
C5 H5A 0.9900
C5 H5B 0.9900
C6 C7 1.508(3)
C6 C8 1.542(4)
C6 H6 1.0000
C7 C9 1.386(4)
C8 H8A 0.9900
C8 H8B 0.9900
C9 C10 1.387(4)
C9 H9 0.9500
C10 C15 1.405(4)
C10 C11 1.513(3)
C11 C16 1.544(4)
C11 C12 1.553(4)
C11 H11 1.0000
C12 C13 1.551(4)
C12 H12A 0.9900
C12 H12B 0.9900
C13 C14 1.558(4)
C13 H13A 0.9900
C13 H13B 0.9900
C14 C15 1.513(3)
C14 C16 1.546(4)
C14 H14 1.0000
C16 H16A 0.9900
C16 H16B 0.9900
I2 C17 2.105(3)
C17 C31 1.384(4)
C17 C18 1.388(4)
C18 C23 1.408(4)
C18 C19 1.508(4)
C19 C24 1.548(4)
C19 C20 1.556(4)
C19 H19 1.0000
C20 C21 1.553(4)
C20 H20A 0.9900
C20 H20B 0.9900
C21 C22 1.554(4)
C21 H21A 0.9900
C21 H21B 0.9900
C22 C23 1.510(4)
C22 C24 1.541(4)
C22 H22 1.0000
C23 C25 1.380(4)
C24 H24A 0.9900
C24 H24B 0.9900
C25 C26 1.389(4)
C25 H25 0.9500
C26 C31 1.398(4)
C26 C27 1.514(4)
C27 C32 1.538(4)
C27 C28 1.558(4)
C27 H27 1.0000
C28 C29 1.554(4)
C28 H28A 0.9900
C28 H28B 0.9900
C29 C30 1.551(4)
C29 H29A 0.9900
C29 H29B 0.9900
C30 C31 1.510(4)
C30 C32 1.538(4)
C30 H30 1.0000
C32 H32A 0.9900
C32 H32B 0.9900

loop_
_geom_torsion_atom_site_label_1
_geom_torsion_atom_site_label_2
_geom_torsion_atom_site_label_3
_geom_torsion_atom_site_label_4
_geom_torsion
C15 C1 C2 C7 -1.5(4)
I1 C1 C2 C7 177.91(18)
C15 C1 C2 C3 173.1(3)
I1 C1 C2 C3 -7.5(4)
C1 C2 C3 C8 151.6(3)
C7 C2 C3 C8 -33.3(2)
C1 C2 C3 C4 -104.4(3)
C7 C2 C3 C4 70.7(2)
C2 C3 C4 C5 -67.9(2)
C8 C3 C4 C5 36.3(2)
C3 C4 C5 C6 -0.5(2)
C4 C5 C6 C7 68.6(2)
C4 C5 C6 C8 -35.6(2)
C1 C2 C7 C9 -0.1(4)
C3 C2 C7 C9 -176.0(2)
C1 C2 C7 C6 175.5(2)
C3 C2 C7 C6 -0.4(3)
C8 C6 C7 C9 -150.9(3)
C5 C6 C7 C9 104.4(3)
C8 C6 C7 C2 34.1(2)
C5 C6 C7 C2 -70.6(2)
C7 C6 C8 C3 -51.6(2)
C5 C6 C8 C3 57.2(2)
C2 C3 C8 C6 51.5(2)
C4 C3 C8 C6 -57.3(2)
C2 C7 C9 C10 1.3(4)
C6 C7 C9 C10 -173.0(3)
C7 C9 C10 C15 -1.0(4)
C7 C9 C10 C11 -176.9(3)
C9 C10 C11 C16 -149.0(3)
C15 C10 C11 C16 34.6(3)
C9 C10 C11 C12 106.9(3)
C15 C10 C11 C12 -69.5(3)
C10 C11 C12 C13 67.8(3)
C16 C11 C12 C13 -36.3(2)
C11 C12 C13 C14 0.3(3)
C12 C13 C14 C15 -68.0(3)
C12 C13 C14 C16 35.7(2)
C2 C1 C15 C10 1.8(4)
I1 C1 C15 C10 -177.60(18)
C2 C1 C15 C14 177.9(3)
I1 C1 C15 C14 -1.5(4)
C9 C10 C15 C1 -0.6(4)
C11 C10 C15 C1 176.3(2)
C9 C10 C15 C14 -177.6(2)
C11 C10 C15 C14 -0.7(3)
C16 C14 C15 C1 150.2(3)
C13 C14 C15 C1 -105.7(3)
C16 C14 C15 C10 -33.3(3)
C13 C14 C15 C10 70.8(3)
C10 C11 C16 C14 -52.3(2)
C12 C11 C16 C14 57.3(2)
C15 C14 C16 C11 51.6(2)
C13 C14 C16 C11 -57.3(2)
C31 C17 C18 C23 -0.9(4)
I2 C17 C18 C23 179.64(19)
C31 C17 C18 C19 -177.4(3)
I2 C17 C18 C19 3.1(4)
C17 C18 C19 C24 -150.4(3)
C23 C18 C19 C24 32.8(3)
C17 C18 C19 C20 105.5(3)
C23 C18 C19 C20 -71.4(3)
C18 C19 C20 C21 68.5(3)
C24 C19 C20 C21 -35.7(3)
C19 C20 C21 C22 -0.5(3)
C20 C21 C22 C23 -67.7(3)
C20 C21 C22 C24 36.6(3)
C17 C18 C23 C25 1.0(4)
C19 C18 C23 C25 178.3(2)
C17 C18 C23 C22 -176.2(2)
C19 C18 C23 C22 1.2(3)
C24 C22 C23 C25 148.4(3)
C21 C22 C23 C25 -107.4(3)
C24 C22 C23 C18 -34.9(3)
C21 C22 C23 C18 69.4(3)
C23 C22 C24 C19 52.0(2)
C21 C22 C24 C19 -57.7(2)
C18 C19 C24 C22 -51.2(2)
C20 C19 C24 C22 57.5(2)
C18 C23 C25 C26 0.2(4)
C22 C23 C25 C26 176.6(3)
C23 C25 C26 C31 -1.6(4)
C23 C25 C26 C27 174.3(3)
C25 C26 C27 C32 149.2(3)
C31 C26 C27 C32 -34.4(3)
C25 C26 C27 C28 -106.4(3)
C31 C26 C27 C28 70.0(3)
C26 C27 C28 C29 -69.1(3)
C32 C27 C28 C29 35.1(2)
C27 C28 C29 C30 1.1(3)
C28 C29 C30 C31 67.3(2)
C28 C29 C30 C32 -36.9(2)
C18 C17 C31 C26 -0.4(4)
I2 C17 C31 C26 179.08(18)
C18 C17 C31 C30 -175.3(3)
I2 C17 C31 C30 4.1(4)
C25 C26 C31 C17 1.7(4)
C27 C26 C31 C17 -175.2(2)
C25 C26 C31 C30 177.8(2)
C27 C26 C31 C30 0.9(3)
C32 C30 C31 C17 -151.7(3)
C29 C30 C31 C17 104.1(3)
C32 C30 C31 C26 32.9(3)
C29 C30 C31 C26 -71.3(2)
C26 C27 C32 C30 51.7(2)
C28 C27 C32 C30 -57.0(2)
C31 C30 C32 C27 -51.1(2)
C29 C30 C32 C27 57.7(2)
